data_4066047
loop_
_publ_author_name
'Dubarle Offner, Julien'
'Schnakenburg, Gregor'
'Rose-Munch, Fran\,coise'
'Rose, Eric'
'D\"otz, Karl Heinz'

_publ_section_title
;
 Dibenzo[f,h]quinoline Cr(CO)3Complexes: Synthesis by Chromium-Templated
 Benzannulation, Cyclomanganation, and Haptotropic Chromium Migration
;
_journal_issue 15
_journal_name_full Organometallics
_journal_page_first 3308
_journal_paper_doi 10.1021/om100258c
_journal_volume 29
_journal_year 2010
_chemical_formula_moiety 'C31 H35 Cr N O5 Si, C H2 Cl2'
_chemical_formula_sum 'C32 H37 Cl2 Cr N O5 Si'
_chemical_formula_weight 666.62
_space_group_IT_number 14
_symmetry_cell_setting monoclinic
_symmetry_Int_Tables_number 14
_symmetry_space_group_name_Hall '-P 2ybc'
_symmetry_space_group_name_H-M 'P 1 21/c 1'
_atom_sites_solution_hydrogens geom
_atom_sites_solution_primary direct
_atom_sites_solution_secondary difmap
_cell_angle_alpha 90.00
_cell_angle_beta 110.588(2)
_cell_angle_gamma 90.00
_cell_formula_units_Z 4
_cell_length_a 8.9672(2)
_cell_length_b 37.3182(5)
_cell_length_c 10.4100(2)
_cell_measurement_reflns_used 37868
_cell_measurement_temperature 150(2)
_cell_measurement_theta_max 29.57
_cell_measurement_theta_min 2.16
_cell_volume 3261.11(11)
_computing_cell_refinement 'STOE X-AREA'
_computing_data_collection 'STOE X-AREA'
_computing_data_reduction 'STOE X-RED'
_computing_molecular_graphics 'DIAMOND (Brandenburg, 1999)'
_computing_publication_material 'SHELXL97 (Sheldrick, 1997)'
_computing_structure_refinement 'SHELXL-97 (Sheldrick, 1997)'
_computing_structure_solution 'SHELXS-97 (Sheldrick, 1990)'
_diffrn_ambient_temperature 150(2)
_diffrn_detector 'image plate (34 cm diameter)'
_diffrn_detector_area_resol_mean 6.67
_diffrn_detector_type STOE
_diffrn_measured_fraction_theta_full 1.000
_diffrn_measured_fraction_theta_max 1.000
_diffrn_measurement_details ' 666 frames, detector distance = 100 mm'
_diffrn_measurement_device '2-circle goniometer'
_diffrn_measurement_device_type 'STOE IPDS 2T'
_diffrn_measurement_method 'rotation method'
_diffrn_radiation_collimation '0.5 mm diameter, monocapillary'
_diffrn_radiation_monochromator 'plane graphite'
_diffrn_radiation_polarisn_norm 0
_diffrn_radiation_type 'Mo K\a'
_diffrn_radiation_wavelength 0.71073
_diffrn_reflns_av_R_equivalents 0.0746
_diffrn_reflns_av_sigmaI/netI 0.0325
_diffrn_reflns_limit_h_max 11
_diffrn_reflns_limit_h_min -11
_diffrn_reflns_limit_k_max 49
_diffrn_reflns_limit_k_min -49
_diffrn_reflns_limit_l_max 12
_diffrn_reflns_limit_l_min -13
_diffrn_reflns_number 85943
_diffrn_reflns_theta_full 28.00
_diffrn_reflns_theta_max 28.00
_diffrn_reflns_theta_min 2.16
_diffrn_source 'sealed X-ray tube, 12 x 0.4 mm long-fine focus'
_diffrn_source_current 45
_diffrn_source_power 2.25
_diffrn_source_voltage 50
_exptl_absorpt_coefficient_mu 0.591
_exptl_absorpt_correction_T_max 0.9665
_exptl_absorpt_correction_T_min 0.7658
_exptl_absorpt_correction_type integration
_exptl_crystal_colour orange
_exptl_crystal_density_diffrn 1.358
_exptl_crystal_density_method 'not measured'
_exptl_crystal_description needle
_exptl_crystal_F_000 1392
_exptl_crystal_size_max 0.40
_exptl_crystal_size_mid 0.10
_exptl_crystal_size_min 0.10
_refine_diff_density_max 0.793
_refine_diff_density_min -0.596
_refine_diff_density_rms 0.073
_refine_ls_extinction_method none
_refine_ls_goodness_of_fit_ref 1.175
_refine_ls_hydrogen_treatment constr
_refine_ls_matrix_type full
_refine_ls_number_parameters 387
_refine_ls_number_reflns 7876
_refine_ls_number_restraints 0
_refine_ls_restrained_S_all 1.175
_refine_ls_R_factor_all 0.0737
_refine_ls_R_factor_gt 0.0627
_refine_ls_shift/su_max 0.001
_refine_ls_shift/su_mean 0.000
_refine_ls_structure_factor_coef Fsqd
_refine_ls_weighting_details 'calc w=1/[\s^2^(Fo^2^)+(0.0243P)^2^+8.1836P] where P=(Fo^2^+2Fc^2^)/3'
_refine_ls_weighting_scheme calc
_refine_ls_wR_factor_gt 0.1386
_refine_ls_wR_factor_ref 0.1427
_reflns_number_gt 6514
_reflns_number_total 7876
_reflns_threshold_expression >2sigma(I)
_cod_data_source_file om100258c_si_001.cif
_cod_data_source_block GDOE053
_cod_original_sg_symbol_H-M 'P 21/c'
_cod_database_code 4066047

loop_
_symmetry_equiv_pos_as_xyz
'x, y, z'
'-x, y+1/2, -z+1/2'
'-x, -y, -z'
'x, -y-1/2, z-1/2'

loop_
_atom_site_label
_atom_site_type_symbol
_atom_site_fract_x
_atom_site_fract_y
_atom_site_fract_z
_atom_site_U_iso_or_equiv
_atom_site_adp_type
_atom_site_occupancy
_atom_site_symmetry_multiplicity
_atom_site_calc_flag
_atom_site_refinement_flags
C1 C 0.3695(4) 0.01956(9) 0.1318(3) 0.0307(7) Uani 1 1 d .
H1A H 0.2771 0.0052 0.0929 0.037 Uiso 1 1 calc R
C2 C 0.5167(4) 0.00283(9) 0.1757(4) 0.0321(7) Uani 1 1 d .
H2A H 0.5248 -0.0224 0.1684 0.039 Uiso 1 1 calc R
C3 C 0.6513(4) 0.02366(9) 0.2303(3) 0.0286(6) Uani 1 1 d .
H3A H 0.7535 0.0127 0.2609 0.034 Uiso 1 1 calc R
C3A C 0.6382(4) 0.06086(8) 0.2409(3) 0.0236(6) Uani 1 1 d .
C3B C 0.7736(3) 0.08498(8) 0.3042(3) 0.0220(6) Uani 1 1 d .
C4 C 0.9332(4) 0.07559(8) 0.3267(3) 0.0240(6) Uani 1 1 d .
C5 C 1.0615(3) 0.09695(8) 0.4032(3) 0.0247(6) Uani 1 1 d .
C6 C 1.0327(3) 0.12774(8) 0.4671(3) 0.0241(6) Uani 1 1 d .
C7 C 0.8746(3) 0.13809(8) 0.4418(3) 0.0221(6) Uani 1 1 d .
C7A C 0.7449(3) 0.11924(8) 0.3492(3) 0.0219(6) Uani 1 1 d .
C7B C 0.5857(3) 0.13515(8) 0.2851(3) 0.0216(6) Uani 1 1 d .
C8 C 0.5603(4) 0.17305(8) 0.2798(3) 0.0252(6) Uani 1 1 d .
H8A H 0.6467 0.1885 0.3266 0.030 Uiso 1 1 calc R
C9 C 0.4114(4) 0.18790(9) 0.2075(3) 0.0287(7) Uani 1 1 d .
H9A H 0.3965 0.2131 0.2081 0.034 Uiso 1 1 calc R
C10 C 0.2827(4) 0.16552(9) 0.1333(3) 0.0308(7) Uani 1 1 d .
H10A H 0.1812 0.1756 0.0847 0.037 Uiso 1 1 calc R
C11 C 0.3054(4) 0.12877(9) 0.1319(3) 0.0269(6) Uani 1 1 d .
H11A H 0.2192 0.1138 0.0809 0.032 Uiso 1 1 calc R
C11A C 0.4570(3) 0.11307(8) 0.2063(3) 0.0236(6) Uani 1 1 d .
C11B C 0.4823(4) 0.07471(8) 0.1959(3) 0.0235(6) Uani 1 1 d .
C12 C 0.9433(4) 0.04904(10) 0.1254(4) 0.0350(8) Uani 1 1 d .
H12C H 0.9719 0.0268 0.0895 0.053 Uiso 1 1 calc R
H12B H 1.0106 0.0686 0.1144 0.053 Uiso 1 1 calc R
H12A H 0.8313 0.0547 0.0747 0.053 Uiso 1 1 calc R
C13 C 1.2276(4) 0.08507(9) 0.4166(4) 0.0305(7) Uani 1 1 d .
H13A H 1.2992 0.1061 0.4377 0.037 Uiso 1 1 calc R
H13B H 1.2253 0.0750 0.3278 0.037 Uiso 1 1 calc R
C14 C 1.2939(4) 0.05695(11) 0.5287(4) 0.0426(9) Uani 1 1 d .
H14C H 1.3973 0.0485 0.5286 0.064 Uiso 1 1 calc R
H14B H 1.2198 0.0367 0.5115 0.064 Uiso 1 1 calc R
H14A H 1.3070 0.0676 0.6182 0.064 Uiso 1 1 calc R
C15 C 1.1659(4) 0.15206(9) 0.5519(3) 0.0283(6) Uani 1 1 d .
H15A H 1.2654 0.1380 0.5901 0.034 Uiso 1 1 calc R
H15B H 1.1394 0.1619 0.6296 0.034 Uiso 1 1 calc R
C16 C 1.1922(4) 0.18279(10) 0.4661(4) 0.0404(8) Uani 1 1 d .
H16A H 1.0940 0.1968 0.4286 0.061 Uiso 1 1 calc R
H16B H 1.2214 0.1731 0.3906 0.061 Uiso 1 1 calc R
H16C H 1.2782 0.1982 0.5238 0.061 Uiso 1 1 calc R
C17 C 0.9682(4) 0.14492(10) 0.7901(3) 0.0336(7) Uani 1 1 d .
H17A H 0.9880 0.1218 0.7547 0.050 Uiso 1 1 calc R
H17B H 0.9320 0.1410 0.8676 0.050 Uiso 1 1 calc R
H17C H 1.0667 0.1590 0.8208 0.050 Uiso 1 1 calc R
C18 C 0.6160(4) 0.14833(11) 0.6254(4) 0.0384(8) Uani 1 1 d .
H18C H 0.5345 0.1593 0.5459 0.058 Uiso 1 1 calc R
H18B H 0.5876 0.1519 0.7072 0.058 Uiso 1 1 calc R
H18A H 0.6224 0.1226 0.6089 0.058 Uiso 1 1 calc R
C19 C 0.8140(4) 0.21875(9) 0.6914(3) 0.0318(7) Uani 1 1 d .
C20 C 0.9633(5) 0.23642(10) 0.6818(4) 0.0435(9) Uani 1 1 d .
H20A H 1.0580 0.2259 0.7506 0.065 Uiso 1 1 calc R
H20B H 0.9604 0.2622 0.6985 0.065 Uiso 1 1 calc R
H20C H 0.9674 0.2325 0.5900 0.065 Uiso 1 1 calc R
C21 C 0.8130(8) 0.22378(12) 0.8367(5) 0.0631(15) Uani 1 1 d .
H21A H 0.8160 0.2494 0.8578 0.095 Uiso 1 1 calc R
H21B H 0.9065 0.2120 0.9023 0.095 Uiso 1 1 calc R
H21C H 0.7160 0.2132 0.8432 0.095 Uiso 1 1 calc R
C22 C 0.6652(5) 0.23689(10) 0.5900(4) 0.0409(9) Uani 1 1 d .
H22A H 0.6602 0.2323 0.4959 0.061 Uiso 1 1 calc R
H22B H 0.6707 0.2628 0.6071 0.061 Uiso 1 1 calc R
H22C H 0.5697 0.2271 0.6025 0.061 Uiso 1 1 calc R
C23 C 0.6959(4) 0.15935(9) 0.0732(3) 0.0323(7) Uani 1 1 d .
C24 C 0.4607(5) 0.11995(10) -0.0662(4) 0.0386(8) Uani 1 1 d .
C25 C 0.4244(4) 0.18908(10) -0.0715(4) 0.0353(8) Uani 1 1 d .
C26 C -0.0599(5) 0.04135(13) 0.6607(5) 0.0507(10) Uani 1 1 d .
H26A H -0.0440 0.0586 0.5945 0.061 Uiso 1 1 calc R
H26B H -0.0467 0.0169 0.6292 0.061 Uiso 1 1 calc R
Cl1 Cl 0.08646(13) 0.04868(3) 0.82325(12) 0.0509(3) Uani 1 1 d .
Cl2 Cl -0.25189(16) 0.04590(5) 0.6616(2) 0.0886(5) Uani 1 1 d .
Cr Cr 0.48782(6) 0.154868(14) 0.06570(5) 0.02475(12) Uani 1 1 d .
N N 0.3507(3) 0.05459(7) 0.1410(3) 0.0281(6) Uani 1 1 d .
O1 O 0.9672(3) 0.04458(6) 0.2689(2) 0.0286(5) Uani 1 1 d .
O2 O 0.8483(2) 0.16877(6) 0.5047(2) 0.0236(4) Uani 1 1 d .
O3 O 0.8272(3) 0.16087(8) 0.0812(3) 0.0493(7) Uani 1 1 d .
O4 O 0.4490(5) 0.09757(8) -0.1454(3) 0.0615(9) Uani 1 1 d .
O5 O 0.3855(4) 0.21038(8) -0.1567(3) 0.0515(8) Uani 1 1 d .
Si Si 0.81216(10) 0.16961(2) 0.65218(9) 0.02379(18) Uani 1 1 d .

loop_
_atom_site_aniso_label
_atom_site_aniso_U_11
_atom_site_aniso_U_22
_atom_site_aniso_U_33
_atom_site_aniso_U_23
_atom_site_aniso_U_13
_atom_site_aniso_U_12
C1 0.0265(16) 0.0352(17) 0.0299(16) -0.0030(13) 0.0094(13) -0.0097(13)
C2 0.0339(17) 0.0286(16) 0.0339(18) -0.0027(13) 0.0121(14) -0.0047(13)
C3 0.0236(15) 0.0296(16) 0.0325(17) -0.0010(13) 0.0099(13) -0.0002(12)
C3A 0.0210(14) 0.0291(15) 0.0217(14) -0.0012(11) 0.0086(11) -0.0023(11)
C3B 0.0192(13) 0.0271(14) 0.0193(13) 0.0000(11) 0.0061(11) -0.0009(11)
C4 0.0216(14) 0.0266(14) 0.0245(14) -0.0016(11) 0.0092(12) 0.0003(11)
C5 0.0177(13) 0.0323(15) 0.0250(15) 0.0008(12) 0.0085(11) 0.0014(11)
C6 0.0187(13) 0.0323(15) 0.0206(14) -0.0007(11) 0.0063(11) -0.0021(11)
C7 0.0213(14) 0.0257(14) 0.0210(14) -0.0002(11) 0.0096(11) 0.0006(11)
C7A 0.0181(13) 0.0283(14) 0.0197(13) 0.0002(11) 0.0069(11) -0.0002(11)
C7B 0.0188(13) 0.0303(15) 0.0174(13) -0.0020(11) 0.0086(11) -0.0006(11)
C8 0.0239(14) 0.0314(15) 0.0190(14) -0.0030(11) 0.0057(11) -0.0007(12)
C9 0.0287(16) 0.0301(16) 0.0267(16) -0.0022(12) 0.0089(13) 0.0049(12)
C10 0.0209(15) 0.0398(18) 0.0297(17) -0.0007(13) 0.0066(13) 0.0045(13)
C11 0.0177(14) 0.0359(16) 0.0254(15) 0.0012(13) 0.0056(12) -0.0025(12)
C11A 0.0179(13) 0.0313(15) 0.0220(14) 0.0017(12) 0.0074(11) -0.0010(11)
C11B 0.0207(14) 0.0300(15) 0.0201(14) 0.0003(11) 0.0075(11) -0.0030(11)
C12 0.0328(17) 0.047(2) 0.0290(17) -0.0113(15) 0.0157(14) -0.0055(15)
C13 0.0194(14) 0.0395(18) 0.0341(17) -0.0065(14) 0.0111(13) 0.0000(13)
C14 0.0265(17) 0.054(2) 0.041(2) -0.0002(17) 0.0044(15) 0.0110(16)
C15 0.0183(14) 0.0367(17) 0.0301(16) -0.0064(13) 0.0088(12) -0.0019(12)
C16 0.0323(18) 0.042(2) 0.048(2) -0.0016(17) 0.0146(17) -0.0088(15)
C17 0.0340(18) 0.0384(18) 0.0273(17) 0.0036(14) 0.0093(14) 0.0063(14)
C18 0.0303(17) 0.048(2) 0.041(2) 0.0047(16) 0.0168(15) -0.0017(15)
C19 0.0436(19) 0.0287(16) 0.0270(16) -0.0001(13) 0.0175(15) 0.0050(14)
C20 0.043(2) 0.0321(18) 0.049(2) -0.0061(16) 0.0073(18) -0.0040(15)
C21 0.124(5) 0.041(2) 0.038(2) -0.0035(18) 0.046(3) 0.012(3)
C22 0.041(2) 0.0332(18) 0.054(2) 0.0066(16) 0.0223(18) 0.0101(15)
C23 0.0338(18) 0.0376(18) 0.0269(16) 0.0059(13) 0.0122(14) 0.0016(14)
C24 0.052(2) 0.0385(19) 0.0284(17) -0.0021(15) 0.0172(16) -0.0105(16)
C25 0.0275(17) 0.0405(19) 0.0342(18) 0.0018(15) 0.0062(14) -0.0040(14)
C26 0.047(2) 0.058(3) 0.046(2) 0.005(2) 0.015(2) 0.007(2)
Cl1 0.0524(6) 0.0415(5) 0.0514(6) -0.0005(4) 0.0088(5) 0.0097(4)
Cl2 0.0399(6) 0.1034(12) 0.1232(14) 0.0345(10) 0.0296(8) 0.0038(7)
Cr 0.0236(2) 0.0278(2) 0.0215(2) -0.00006(19) 0.00627(18) -0.00174(19)
N 0.0227(13) 0.0333(14) 0.0277(13) -0.0006(11) 0.0080(11) -0.0059(10)
O1 0.0256(11) 0.0306(11) 0.0308(12) -0.0071(9) 0.0115(9) 0.0018(9)
O2 0.0215(10) 0.0269(10) 0.0217(10) -0.0044(8) 0.0066(8) -0.0011(8)
O3 0.0317(14) 0.069(2) 0.0534(17) 0.0153(15) 0.0222(13) 0.0027(13)
O4 0.100(3) 0.0506(18) 0.0415(17) -0.0182(14) 0.0346(18) -0.0214(18)
O5 0.0481(17) 0.0550(17) 0.0420(16) 0.0206(14) 0.0043(13) 0.0000(13)
Si 0.0235(4) 0.0270(4) 0.0222(4) -0.0002(3) 0.0096(3) 0.0025(3)

loop_
_atom_type_symbol
_atom_type_description
_atom_type_scat_dispersion_real
_atom_type_scat_dispersion_imag
_atom_type_scat_source
C C 0.0033 0.0016 'International Tables Vol C Tables 4.2.6.8 and 6.1.1.4'
H H 0.0000 0.0000 'International Tables Vol C Tables 4.2.6.8 and 6.1.1.4'
Cl Cl 0.1484 0.1585 'International Tables Vol C Tables 4.2.6.8 and 6.1.1.4'
Cr Cr 0.3209 0.6236 'International Tables Vol C Tables 4.2.6.8 and 6.1.1.4'
N N 0.0061 0.0033 'International Tables Vol C Tables 4.2.6.8 and 6.1.1.4'
O O 0.0106 0.0060 'International Tables Vol C Tables 4.2.6.8 and 6.1.1.4'
Si Si 0.0817 0.0704 'International Tables Vol C Tables 4.2.6.8 and 6.1.1.4'

loop_
_exptl_crystal_face_index_h
_exptl_crystal_face_index_k
_exptl_crystal_face_index_l
_exptl_crystal_face_perp_dist
4 25 19 0.1893
7 -24 -4 0.0548
6 29 -1 0.1970
-4 -11 -1 0.0412
-7 20 11 0.1391
21 1 -13 0.1218
2 20 3 0.0652
-25 -3 4 0.0452
1 -25 1 0.1829
3 -21 -8 0.1586
-6 17 3 0.1136
-4 -27 -10 0.1841
-17 -30 14 0.1712
15 -16 -2 0.0831
-1 21 4 0.0482
-4 -24 -1 0.0687
-28 -30 17 0.1241
21 29 10 0.1063
-3 16 -1 0.3411
3 -30 -5 0.0210

loop_
_geom_angle_atom_site_label_1
_geom_angle_atom_site_label_2
_geom_angle_atom_site_label_3
_geom_angle
N C1 C2 123.5(3)
N C1 H1A 118.3
C2 C1 H1A 118.3
C3 C2 C1 118.5(3)
C3 C2 H2A 120.8
C1 C2 H2A 120.8
C2 C3 C3A 120.4(3)
C2 C3 H3A 119.8
C3A C3 H3A 119.8
C3 C3A C11B 116.0(3)
C3 C3A C3B 124.3(3)
C11B C3A C3B 119.5(3)
C4 C3B C7A 117.5(3)
C4 C3B C3A 123.6(3)
C7A C3B C3A 118.9(3)
O1 C4 C5 117.5(3)
O1 C4 C3B 120.0(3)
C5 C4 C3B 122.5(3)
C4 C5 C6 119.2(3)
C4 C5 C13 118.2(3)
C6 C5 C13 122.6(3)
C5 C6 C7 118.8(3)
C5 C6 C15 122.1(3)
C7 C6 C15 118.9(3)
O2 C7 C6 118.0(3)
O2 C7 C7A 120.1(3)
C6 C7 C7A 121.8(3)
C7 C7A C3B 118.3(3)
C7 C7A C7B 122.9(3)
C3B C7A C7B 118.3(3)
C11A C7B C8 117.8(3)
C11A C7B C7A 119.3(3)
C8 C7B C7A 122.1(3)
C11A C7B Cr 69.99(17)
C8 C7B Cr 68.89(17)
C7A C7B Cr 124.0(2)
C9 C8 C7B 121.5(3)
C9 C8 Cr 71.94(18)
C7B C8 Cr 73.73(17)
C9 C8 H8A 119.3
C7B C8 H8A 119.3
Cr C8 H8A 127.1
C8 C9 C10 120.1(3)
C8 C9 Cr 71.11(18)
C10 C9 Cr 71.99(19)
C8 C9 H9A 119.9
C10 C9 H9A 119.9
Cr C9 H9A 129.4
C11 C10 C9 119.7(3)
C11 C10 Cr 71.29(18)
C9 C10 Cr 70.83(19)
C11 C10 H10A 120.2
C9 C10 H10A 120.2
Cr C10 H10A 130.3
C10 C11 C11A 120.9(3)
C10 C11 Cr 72.26(19)
C11A C11 Cr 71.53(17)
C10 C11 H11A 119.6
C11A C11 H11A 119.6
Cr C11 H11A 129.1
C7B C11A C11 119.9(3)
C7B C11A C11B 119.8(3)
C11 C11A C11B 120.2(3)
C7B C11A Cr 73.09(17)
C11 C11A Cr 70.78(17)
C11B C11A Cr 125.5(2)
N C11B C3A 123.8(3)
N C11B C11A 116.3(3)
C3A C11B C11A 119.8(3)
O1 C12 H12C 109.5
O1 C12 H12B 109.5
H12C C12 H12B 109.5
O1 C12 H12A 109.5
H12C C12 H12A 109.5
H12B C12 H12A 109.5
C5 C13 C14 112.2(3)
C5 C13 H13A 109.2
C14 C13 H13A 109.2
C5 C13 H13B 109.2
C14 C13 H13B 109.2
H13A C13 H13B 107.9
C13 C14 H14C 109.5
C13 C14 H14B 109.5
H14C C14 H14B 109.5
C13 C14 H14A 109.5
H14C C14 H14A 109.5
H14B C14 H14A 109.5
C6 C15 C16 111.3(3)
C6 C15 H15A 109.4
C16 C15 H15A 109.4
C6 C15 H15B 109.4
C16 C15 H15B 109.4
H15A C15 H15B 108.0
C15 C16 H16A 109.5
C15 C16 H16B 109.5
H16A C16 H16B 109.5
C15 C16 H16C 109.5
H16A C16 H16C 109.5
H16B C16 H16C 109.5
Si C17 H17A 109.5
Si C17 H17B 109.5
H17A C17 H17B 109.5
Si C17 H17C 109.5
H17A C17 H17C 109.5
H17B C17 H17C 109.5
Si C18 H18C 109.5
Si C18 H18B 109.5
H18C C18 H18B 109.5
Si C18 H18A 109.5
H18C C18 H18A 109.5
H18B C18 H18A 109.5
C20 C19 C21 108.8(4)
C20 C19 C22 109.5(3)
C21 C19 C22 108.6(3)
C20 C19 Si 110.4(2)
C21 C19 Si 109.4(3)
C22 C19 Si 110.0(3)
C19 C20 H20A 109.5
C19 C20 H20B 109.5
H20A C20 H20B 109.5
C19 C20 H20C 109.5
H20A C20 H20C 109.5
H20B C20 H20C 109.5
C19 C21 H21A 109.5
C19 C21 H21B 109.5
H21A C21 H21B 109.5
C19 C21 H21C 109.5
H21A C21 H21C 109.5
H21B C21 H21C 109.5
C19 C22 H22A 109.5
C19 C22 H22B 109.5
H22A C22 H22B 109.5
C19 C22 H22C 109.5
H22A C22 H22C 109.5
H22B C22 H22C 109.5
O3 C23 Cr 177.1(3)
O4 C24 Cr 177.4(4)
O5 C25 Cr 179.8(4)
Cl2 C26 Cl1 112.7(3)
Cl2 C26 H26A 109.1
Cl1 C26 H26A 109.1
Cl2 C26 H26B 109.1
Cl1 C26 H26B 109.1
H26A C26 H26B 107.8
C24 Cr C23 87.84(17)
C24 Cr C25 89.34(17)
C23 Cr C25 90.10(15)
C24 Cr C8 152.47(15)
C23 Cr C8 89.70(14)
C25 Cr C8 118.09(15)
C24 Cr C9 154.20(15)
C23 Cr C9 117.85(14)
C25 Cr C9 92.72(15)
C8 Cr C9 36.95(11)
C24 Cr C11 90.16(15)
C23 Cr C11 150.84(13)
C25 Cr C11 118.98(14)
C8 Cr C11 78.90(12)
C9 Cr C11 66.44(12)
C24 Cr C11A 88.87(14)
C23 Cr C11A 113.16(13)
C25 Cr C11A 156.58(14)
C8 Cr C11A 67.02(12)
C9 Cr C11A 79.16(12)
C11 Cr C11A 37.69(11)
C24 Cr C10 117.03(15)
C23 Cr C10 154.91(14)
C25 Cr C10 93.28(15)
C8 Cr C10 66.83(12)
C9 Cr C10 37.18(12)
C11 Cr C10 36.45(12)
C11A Cr C10 66.97(12)
C24 Cr C7B 115.11(14)
C23 Cr C7B 87.65(13)
C25 Cr C7B 155.32(14)
C8 Cr C7B 37.37(11)
C9 Cr C7B 66.95(11)
C11 Cr C7B 66.99(11)
C11A Cr C7B 36.92(10)
C10 Cr C7B 78.99(11)
C1 N C11B 117.8(3)
C4 O1 C12 112.2(3)
C7 O2 Si 124.74(19)
O2 Si C17 111.27(14)
O2 Si C18 109.37(15)
C17 Si C18 108.63(17)
O2 Si C19 103.15(13)
C17 Si C19 111.69(16)
C18 Si C19 112.67(17)

loop_
_geom_bond_atom_site_label_1
_geom_bond_atom_site_label_2
_geom_bond_distance
C1 N 1.326(4)
C1 C2 1.384(5)
C1 H1A 0.9500
C2 C3 1.379(5)
C2 H2A 0.9500
C3 C3A 1.401(4)
C3 H3A 0.9500
C3A C11B 1.408(4)
C3A C3B 1.468(4)
C3B C4 1.410(4)
C3B C7A 1.416(4)
C4 O1 1.387(4)
C4 C5 1.396(4)
C5 C6 1.396(4)
C5 C13 1.513(4)
C6 C7 1.402(4)
C6 C15 1.513(4)
C7 O2 1.379(3)
C7 C7A 1.410(4)
C7A C7B 1.472(4)
C7B C11A 1.420(4)
C7B C8 1.430(4)
C7B Cr 2.262(3)
C8 C9 1.397(4)
C8 Cr 2.198(3)
C8 H8A 0.9500
C9 C10 1.413(5)
C9 Cr 2.209(3)
C9 H9A 0.9500
C10 C11 1.387(5)
C10 Cr 2.224(3)
C10 H10A 0.9500
C11 C11A 1.432(4)
C11 Cr 2.212(3)
C11 H11A 0.9500
C11A C11B 1.459(4)
C11A Cr 2.222(3)
C11B N 1.344(4)
C12 O1 1.443(4)
C12 H12C 0.9800
C12 H12B 0.9800
C12 H12A 0.9800
C13 C14 1.526(5)
C13 H13A 0.9900
C13 H13B 0.9900
C14 H14C 0.9800
C14 H14B 0.9800
C14 H14A 0.9800
C15 C16 1.522(5)
C15 H15A 0.9900
C15 H15B 0.9900
C16 H16A 0.9800
C16 H16B 0.9800
C16 H16C 0.9800
C17 Si 1.859(3)
C17 H17A 0.9800
C17 H17B 0.9800
C17 H17C 0.9800
C18 Si 1.860(4)
C18 H18C 0.9800
C18 H18B 0.9800
C18 H18A 0.9800
C19 C20 1.527(5)
C19 C21 1.527(5)
C19 C22 1.537(5)
C19 Si 1.877(3)
C20 H20A 0.9800
C20 H20B 0.9800
C20 H20C 0.9800
C21 H21A 0.9800
C21 H21B 0.9800
C21 H21C 0.9800
C22 H22A 0.9800
C22 H22B 0.9800
C22 H22C 0.9800
C23 O3 1.153(4)
C23 Cr 1.847(4)
C24 O4 1.152(5)
C24 Cr 1.846(4)
C25 O5 1.150(4)
C25 Cr 1.850(4)
C26 Cl2 1.734(5)
C26 Cl1 1.760(4)
C26 H26A 0.9900
C26 H26B 0.9900
O2 Si 1.678(2)

loop_
_geom_torsion_atom_site_label_1
_geom_torsion_atom_site_label_2
_geom_torsion_atom_site_label_3
_geom_torsion_atom_site_label_4
_geom_torsion
N C1 C2 C3 -0.9(5)
C1 C2 C3 C3A 0.1(5)
C2 C3 C3A C11B 1.3(5)
C2 C3 C3A C3B 176.6(3)
C3 C3A C3B C4 18.4(5)
C11B C3A C3B C4 -166.5(3)
C3 C3A C3B C7A -159.7(3)
C11B C3A C3B C7A 15.4(4)
C7A C3B C4 O1 -171.4(3)
C3A C3B C4 O1 10.5(5)
C7A C3B C4 C5 7.0(5)
C3A C3B C4 C5 -171.1(3)
O1 C4 C5 C6 -177.8(3)
C3B C4 C5 C6 3.9(5)
O1 C4 C5 C13 0.7(4)
C3B C4 C5 C13 -177.7(3)
C4 C5 C6 C7 -5.9(5)
C13 C5 C6 C7 175.7(3)
C4 C5 C6 C15 179.9(3)
C13 C5 C6 C15 1.5(5)
C5 C6 C7 O2 -179.4(3)
C15 C6 C7 O2 -5.0(4)
C5 C6 C7 C7A -3.0(5)
C15 C6 C7 C7A 171.5(3)
O2 C7 C7A C3B -169.8(3)
C6 C7 C7A C3B 13.8(4)
O2 C7 C7A C7B 17.4(4)
C6 C7 C7A C7B -158.9(3)
C4 C3B C7A C7 -15.4(4)
C3A C3B C7A C7 162.8(3)
C4 C3B C7A C7B 157.7(3)
C3A C3B C7A C7B -24.1(4)
C7 C7A C7B C11A -172.3(3)
C3B C7A C7B C11A 15.0(4)
C7 C7A C7B C8 18.2(4)
C3B C7A C7B C8 -154.5(3)
C7 C7A C7B Cr 103.1(3)
C3B C7A C7B Cr -69.6(3)
C11A C7B C8 C9 4.3(4)
C7A C7B C8 C9 173.9(3)
Cr C7B C8 C9 56.1(3)
C11A C7B C8 Cr -51.9(2)
C7A C7B C8 Cr 117.7(3)
C7B C8 C9 C10 -2.2(5)
Cr C8 C9 C10 54.8(3)
C7B C8 C9 Cr -57.0(3)
C8 C9 C10 C11 -0.5(5)
Cr C9 C10 C11 53.9(3)
C8 C9 C10 Cr -54.4(3)
C9 C10 C11 C11A 0.9(5)
Cr C10 C11 C11A 54.6(3)
C9 C10 C11 Cr -53.7(3)
C8 C7B C11A C11 -3.8(4)
C7A C7B C11A C11 -173.7(3)
Cr C7B C11A C11 -55.1(3)
C8 C7B C11A C11B 173.1(3)
C7A C7B C11A C11B 3.2(4)
Cr C7B C11A C11B 121.7(3)
C8 C7B C11A Cr 51.3(2)
C7A C7B C11A Cr -118.5(3)
C10 C11 C11A C7B 1.3(5)
Cr C11 C11A C7B 56.2(3)
C10 C11 C11A C11B -175.6(3)
Cr C11 C11A C11B -120.6(3)
C10 C11 C11A Cr -54.9(3)
C3 C3A C11B N -2.2(5)
C3B C3A C11B N -177.7(3)
C3 C3A C11B C11A 178.5(3)
C3B C3A C11B C11A 2.9(4)
C7B C11A C11B N 168.5(3)
C11 C11A C11B N -14.7(4)
Cr C11A C11B N -101.7(3)
C7B C11A C11B C3A -12.1(4)
C11 C11A C11B C3A 164.7(3)
Cr C11A C11B C3A 77.7(3)
C4 C5 C13 C14 -82.1(4)
C6 C5 C13 C14 96.3(4)
C5 C6 C15 C16 94.0(4)
C7 C6 C15 C16 -80.2(4)
O4 C24 Cr C23 49(8)
O4 C24 Cr C25 139(8)
O4 C24 Cr C8 -36(8)
O4 C24 Cr C9 -126(8)
O4 C24 Cr C11 -102(8)
O4 C24 Cr C11A -64(8)
O4 C24 Cr C10 -127(8)
O4 C24 Cr C7B -37(8)
O3 C23 Cr C24 -78(7)
O3 C23 Cr C25 -167(7)
O3 C23 Cr C8 74(7)
O3 C23 Cr C9 99(7)
O3 C23 Cr C11 8(8)
O3 C23 Cr C11A 10(7)
O3 C23 Cr C10 95(7)
O3 C23 Cr C7B 37(7)
O5 C25 Cr C24 -99(100)
O5 C25 Cr C23 -12(100)
O5 C25 Cr C8 78(100)
O5 C25 Cr C9 106(100)
O5 C25 Cr C11 171(100)
O5 C25 Cr C11A 175(100)
O5 C25 Cr C10 144(100)
O5 C25 Cr C7B 73(100)
C9 C8 Cr C24 -133.6(3)
C7B C8 Cr C24 -1.8(4)
C9 C8 Cr C23 141.6(2)
C7B C8 Cr C23 -86.52(19)
C9 C8 Cr C25 51.7(2)
C7B C8 Cr C25 -176.47(19)
C7B C8 Cr C9 131.8(3)
C9 C8 Cr C11 -65.4(2)
C7B C8 Cr C11 66.47(18)
C9 C8 Cr C11A -102.9(2)
C7B C8 Cr C11A 28.90(16)
C9 C8 Cr C10 -29.24(19)
C7B C8 Cr C10 102.60(19)
C9 C8 Cr C7B -131.8(3)
C8 C9 Cr C24 129.8(3)
C10 C9 Cr C24 -2.3(4)
C8 C9 Cr C23 -44.6(2)
C10 C9 Cr C23 -176.6(2)
C8 C9 Cr C25 -136.1(2)
C10 C9 Cr C25 91.9(2)
C10 C9 Cr C8 -132.0(3)
C8 C9 Cr C11 103.3(2)
C10 C9 Cr C11 -28.71(19)
C8 C9 Cr C11A 66.01(19)
C10 C9 Cr C11A -66.0(2)
C8 C9 Cr C10 132.0(3)
C8 C9 Cr C7B 29.44(18)
C10 C9 Cr C7B -102.6(2)
C10 C11 Cr C24 -139.6(2)
C11A C11 Cr C24 87.9(2)
C10 C11 Cr C23 134.6(3)
C11A C11 Cr C23 2.1(4)
C10 C11 Cr C25 -50.2(2)
C11A C11 Cr C25 177.3(2)
C10 C11 Cr C8 65.8(2)
C11A C11 Cr C8 -66.63(19)
C10 C11 Cr C9 29.25(19)
C11A C11 Cr C9 -103.2(2)
C10 C11 Cr C11A 132.5(3)
C11A C11 Cr C10 -132.5(3)
C10 C11 Cr C7B 103.0(2)
C11A C11 Cr C7B -29.43(17)
C7B C11A Cr C24 137.1(2)
C11 C11A Cr C24 -91.7(2)
C11B C11A Cr C24 22.3(3)
C7B C11A Cr C23 50.0(2)
C11 C11A Cr C23 -178.9(2)
C11B C11A Cr C23 -64.9(3)
C7B C11A Cr C25 -137.2(4)
C11 C11A Cr C25 -6.0(4)
C11B C11A Cr C25 108.0(4)
C7B C11A Cr C8 -29.24(17)
C11 C11A Cr C8 101.9(2)
C11B C11A Cr C8 -144.1(3)
C7B C11A Cr C9 -65.86(18)
C11 C11A Cr C9 65.30(19)
C11B C11A Cr C9 179.3(3)
C7B C11A Cr C11 -131.2(3)
C11B C11A Cr C11 114.0(3)
C7B C11A Cr C10 -102.73(19)
C11 C11A Cr C10 28.43(18)
C11B C11A Cr C10 142.4(3)
C11 C11A Cr C7B 131.2(3)
C11B C11A Cr C7B -114.9(3)
C11 C10 Cr C24 46.7(2)
C9 C10 Cr C24 178.9(2)
C11 C10 Cr C23 -125.1(3)
C9 C10 Cr C23 7.1(4)
C11 C10 Cr C25 137.6(2)
C9 C10 Cr C25 -90.2(2)
C11 C10 Cr C8 -103.1(2)
C9 C10 Cr C8 29.07(19)
C11 C10 Cr C9 -132.2(3)
C9 C10 Cr C11 132.2(3)
C11 C10 Cr C11A -29.34(18)
C9 C10 Cr C11A 102.8(2)
C11 C10 Cr C7B -65.99(19)
C9 C10 Cr C7B 66.2(2)
C11A C7B Cr C24 -48.7(2)
C8 C7B Cr C24 179.1(2)
C7A C7B Cr C24 63.8(3)
C11A C7B Cr C23 -135.2(2)
C8 C7B Cr C23 92.6(2)
C7A C7B Cr C23 -22.7(3)
C11A C7B Cr C25 139.7(3)
C8 C7B Cr C25 7.5(4)
C7A C7B Cr C25 -107.8(4)
C11A C7B Cr C8 132.2(3)
C7A C7B Cr C8 -115.3(3)
C11A C7B Cr C9 103.08(19)
C8 C7B Cr C9 -29.13(18)
C7A C7B Cr C9 -144.4(3)
C11A C7B Cr C11 30.01(17)
C8 C7B Cr C11 -102.19(19)
C7A C7B Cr C11 142.5(3)
C8 C7B Cr C11A -132.2(3)
C7A C7B Cr C11A 112.5(3)
C11A C7B Cr C10 66.14(18)
C8 C7B Cr C10 -66.06(18)
C7A C7B Cr C10 178.6(3)
C2 C1 N C11B 0.1(5)
C3A C11B N C1 1.5(5)
C11A C11B N C1 -179.1(3)
C5 C4 O1 C12 -100.1(3)
C3B C4 O1 C12 78.3(4)
C6 C7 O2 Si -95.8(3)
C7A C7 O2 Si 87.7(3)
C7 O2 Si C17 53.1(3)
C7 O2 Si C18 -66.9(3)
C7 O2 Si C19 173.0(2)
C20 C19 Si O2 -50.0(3)
C21 C19 Si O2 -169.7(3)
C22 C19 Si O2 71.0(3)
C20 C19 Si C17 69.6(3)
C21 C19 Si C17 -50.1(4)
C22 C19 Si C17 -169.4(2)
C20 C19 Si C18 -167.8(3)
C21 C19 Si C18 72.5(4)
C22 C19 Si C18 -46.8(3)
